data_4330192
loop_
_publ_author_name
'Evgeny V. Tretyakov'
'Svyatoslav E. Tolstikov'
'Anastasiya O. Suvorova'
'Aleksey V. Polushkin'
'Galina V. Romanenko'
'Artem S. Bogomyakov'
'Sergey L. Veber'
'Matvey V. Fedin'
'Dmitry V. Stass'
'Edward Reijerse'
'Wolfgang Lubitz'
'Ekaterina M. Zueva'
'Victor I. Ovcharenko'

_publ_section_title
;
 Crucial Role of Paramagnetic Ligands for Magnetostructural Anomalies in
 "Breathing Crystals"
;
_journal_name_full 'Inorganic Chemistry'
_journal_page_first 9385
_journal_page_last 9394
_journal_paper_doi 10.1021/ic301149e
_journal_volume 51
_journal_year 2012
_chemical_formula_sum 'C21.5 H24 Cu F12 N3 O5'
_chemical_formula_weight 695.98
_chemical_name_systematic
; 
 ? 
;
_space_group_IT_number 2
_symmetry_cell_setting triclinic
_symmetry_space_group_name_Hall '-P 1'
_symmetry_space_group_name_H-M 'P -1'
_atom_sites_solution_hydrogens geom
_atom_sites_solution_primary direct
_atom_sites_solution_secondary difmap
_audit_creation_method SHELXL-97
_cell_angle_alpha 72.469(6)
_cell_angle_beta 73.076(6)
_cell_angle_gamma 68.225(6)
_cell_formula_units_Z 2
_cell_length_a 9.3952(8)
_cell_length_b 12.0100(10)
_cell_length_c 15.0234(13)
_cell_measurement_reflns_used 3547
_cell_measurement_temperature 240(2)
_cell_measurement_theta_max 19.74
_cell_measurement_theta_min 2.38
_cell_volume 1470.0(2)
_computing_cell_refinement 'Bruker SAINT'
_computing_data_collection 'Bruker APEX2'
_computing_data_reduction 'Bruker SAINT'
_computing_molecular_graphics 'Bruker SHELXTL'
_computing_publication_material 'Bruker SHELXTL'
_computing_structure_refinement 'SHELXL-97 (Sheldrick, 1997)'
_computing_structure_solution 'SHELXS-97 (Sheldrick, 1990)'
_diffrn_ambient_temperature 240(2)
_diffrn_measured_fraction_theta_full 0.981
_diffrn_measured_fraction_theta_max 0.981
_diffrn_measurement_device_type 'Bruker APEX-II CCD'
_diffrn_measurement_method '\f and \w scans'
_diffrn_radiation_monochromator graphite
_diffrn_radiation_source 'fine-focus sealed tube'
_diffrn_radiation_type MoK\a
_diffrn_radiation_wavelength 0.71073
_diffrn_reflns_av_R_equivalents 0.0626
_diffrn_reflns_av_sigmaI/netI 0.1164
_diffrn_reflns_limit_h_max 12
_diffrn_reflns_limit_h_min -12
_diffrn_reflns_limit_k_max 15
_diffrn_reflns_limit_k_min -15
_diffrn_reflns_limit_l_max 19
_diffrn_reflns_limit_l_min -19
_diffrn_reflns_number 24568
_diffrn_reflns_theta_full 28.19
_diffrn_reflns_theta_max 28.19
_diffrn_reflns_theta_min 1.45
_diffrn_standards_number 0
_exptl_absorpt_coefficient_mu 0.855
_exptl_absorpt_correction_T_max 0.5284
_exptl_absorpt_correction_T_min 0.4699
_exptl_absorpt_correction_type multi-scan
_exptl_crystal_colour brown
_exptl_crystal_density_diffrn 1.572
_exptl_crystal_description plate
_exptl_crystal_F_000 702
_exptl_crystal_size_max 0.24
_exptl_crystal_size_mid 0.18
_exptl_crystal_size_min 0.02
_refine_diff_density_max 0.217
_refine_diff_density_min -0.198
_refine_diff_density_rms 0.039
_refine_ls_extinction_method none
_refine_ls_goodness_of_fit_ref 0.683
_refine_ls_hydrogen_treatment constr
_refine_ls_matrix_type fullcycle
_refine_ls_number_parameters 526
_refine_ls_number_reflns 7085
_refine_ls_number_restraints 11
_refine_ls_restrained_S_all 0.686
_refine_ls_R_factor_all 0.1356
_refine_ls_R_factor_gt 0.0364
_refine_ls_shift/su_max 0.001
_refine_ls_shift/su_mean 0.000
_refine_ls_structure_factor_coef Fsqd
_refine_ls_weighting_details 'calc w=1/[\s^2^(Fo^2^)+(0.0454P)^2^+0.0000P] where P=(Fo^2^+2Fc^2^)/3'
_refine_ls_weighting_scheme calc
_refine_ls_wR_factor_gt 0.0729
_refine_ls_wR_factor_ref 0.0941
_reflns_number_gt 2633
_reflns_number_total 7085
_reflns_threshold_expression >2sigma(I)
_cod_data_source_file ic301149e_si_002_08.cif
_cod_data_source_block 457s
_cod_original_formula_sum 'C21.50 H24 Cu F12 N3 O5'
_cod_database_code 4330192

loop_
_symmetry_equiv_pos_as_xyz
'x, y, z'
'-x, -y, -z'

loop_
_atom_site_label
_atom_site_type_symbol
_atom_site_fract_x
_atom_site_fract_y
_atom_site_fract_z
_atom_site_U_iso_or_equiv
_atom_site_adp_type
_atom_site_occupancy
_atom_site_symmetry_multiplicity
_atom_site_calc_flag
_atom_site_refinement_flags
Cu1 Cu 0.0000 0.0000 0.0000 0.06490(18) Uani 1 2 d S
O1 O -0.1868(2) 0.13494(17) 0.02783(13) 0.0737(6) Uani 1 1 d .
C1 C -0.3820(8) 0.2824(6) 0.1065(5) 0.1131(16) Uani 1 1 d .
F1 F -0.487(2) 0.265(3) 0.075(2) 0.233(15) Uani 0.50 1 d P
F2 F -0.440(2) 0.311(2) 0.1851(14) 0.170(12) Uani 0.50 1 d P
F3 F -0.345(2) 0.377(2) 0.039(2) 0.198(13) Uani 0.50 1 d P
F1A F -0.5019(16) 0.2435(19) 0.1351(16) 0.175(8) Uani 0.50 1 d P
F2A F -0.389(3) 0.352(2) 0.1614(15) 0.190(10) Uani 0.50 1 d P
F3A F -0.395(3) 0.351(2) 0.0262(11) 0.150(8) Uani 0.50 1 d P
C2 C -0.2321(3) 0.1714(3) 0.1042(2) 0.0714(9) Uani 1 1 d .
C3 C -0.1658(4) 0.1232(3) 0.1838(2) 0.0785(9) Uani 1 1 d .
H3A H -0.2159 0.1570 0.2380 0.094 Uiso 1 1 calc R
C4 C -0.0280(4) 0.0267(3) 0.1862(2) 0.0663(8) Uani 1 1 d .
C5 C 0.0381(7) -0.0224(5) 0.2784(3) 0.0926(11) Uani 1 1 d .
F4 F -0.028(2) 0.0442(14) 0.3380(11) 0.134(6) Uani 0.50 1 d P
F5 F -0.011(2) -0.1237(13) 0.3235(7) 0.184(5) Uani 0.50 1 d P
F6 F 0.1792(12) -0.048(3) 0.2627(10) 0.251(12) Uani 0.50 1 d P
F4A F -0.058(2) 0.0088(17) 0.3508(9) 0.179(9) Uani 0.50 1 d P
F5A F 0.1189(14) -0.1315(7) 0.2914(6) 0.104(3) Uani 0.50 1 d P
F6A F 0.147(2) 0.0333(10) 0.2700(11) 0.169(6) Uani 0.50 1 d P
O2 O 0.0544(2) -0.02784(16) 0.12143(12) 0.0656(5) Uani 1 1 d .
Cu2 Cu 0.0000 -0.5000 0.5000 0.05571(16) Uani 1 2 d S
O3 O 0.1657(2) -0.64994(17) 0.47090(12) 0.0627(5) Uani 1 1 d .
C6 C 0.2937(6) -0.8461(4) 0.4423(4) 0.0882(12) Uani 1 1 d .
F7 F 0.366(2) -0.8674(19) 0.5065(16) 0.161(8) Uani 0.50 1 d P
F8 F 0.275(3) -0.9506(15) 0.4422(16) 0.121(7) Uani 0.50 1 d P
F9 F 0.375(3) -0.810(3) 0.3560(17) 0.179(10) Uani 0.50 1 d P
F7A F 0.350(2) -0.9048(18) 0.5200(12) 0.153(7) Uani 0.50 1 d P
F8A F 0.273(3) -0.9249(16) 0.4121(16) 0.153(8) Uani 0.50 1 d P
F9A F 0.404(2) -0.815(2) 0.3850(17) 0.143(8) Uani 0.50 1 d P
C7 C 0.1418(4) -0.7395(3) 0.45798(17) 0.0613(8) Uani 1 1 d .
C8 C 0.0030(4) -0.7516(3) 0.45677(19) 0.0704(8) Uani 1 1 d .
H8A H 0.0046 -0.8243 0.4443 0.085 Uiso 1 1 calc R
C9 C -0.1400(4) -0.6612(3) 0.47320(18) 0.0641(8) Uani 1 1 d .
C10 C -0.2869(6) -0.6828(5) 0.4667(4) 0.0919(11) Uani 1 1 d .
F10 F -0.3702(15) -0.5865(10) 0.4079(12) 0.121(4) Uani 0.50 1 d P
F11 F -0.3877(18) -0.6913(16) 0.5488(9) 0.150(7) Uani 0.50 1 d P
F12 F -0.2629(13) -0.7724(12) 0.4281(9) 0.126(4) Uani 0.50 1 d P
F10A F -0.3970(16) -0.6434(16) 0.5302(13) 0.162(7) Uani 0.50 1 d P
F11A F -0.2684(17) -0.8040(12) 0.4886(10) 0.164(5) Uani 0.50 1 d P
F12A F -0.3177(19) -0.6364(19) 0.3889(14) 0.219(9) Uani 0.50 1 d P
O4 O -0.1655(2) -0.56062(17) 0.49156(12) 0.0640(5) Uani 1 1 d .
O01 O -0.1305(2) -0.15344(18) 0.06808(13) 0.0812(6) Uani 1 1 d .
N1 N -0.1944(3) -0.1974(2) 0.15417(17) 0.0684(7) Uani 1 1 d .
C01 C -0.3689(4) -0.1673(3) 0.1814(2) 0.0784(9) Uani 1 1 d .
C011 C -0.4113(4) -0.2841(4) 0.2088(3) 0.1229(13) Uani 1 1 d .
H01A H -0.3740 -0.3229 0.1548 0.184 Uiso 1 1 calc R
H01B H -0.5242 -0.2652 0.2279 0.184 Uiso 1 1 calc R
H01C H -0.3632 -0.3394 0.2615 0.184 Uiso 1 1 calc R
C012 C -0.4349(4) -0.0832(4) 0.0958(3) 0.1372(16) Uani 1 1 d .
H01D H -0.3968 -0.1256 0.0438 0.206 Uiso 1 1 calc R
H01E H -0.4022 -0.0103 0.0767 0.206 Uiso 1 1 calc R
H01F H -0.5483 -0.0597 0.1121 0.206 Uiso 1 1 calc R
C013 C -0.4277(4) -0.1027(3) 0.2649(2) 0.1067(12) Uani 1 1 d .
H01G H -0.3847 -0.1581 0.3194 0.160 Uiso 1 1 calc R
H01H H -0.5411 -0.0790 0.2816 0.160 Uiso 1 1 calc R
H01I H -0.3947 -0.0300 0.2467 0.160 Uiso 1 1 calc R
C02 C -0.0933(3) -0.2780(2) 0.21446(19) 0.0581(7) Uani 1 1 d .
C03 C -0.1234(3) -0.3383(3) 0.3099(2) 0.0695(8) Uani 1 1 d .
H03A H -0.2240 -0.3317 0.3480 0.083 Uiso 1 1 calc R
N2 N 0.0078(3) -0.4057(2) 0.33956(16) 0.0689(7) Uani 1 1 d .
N3 N 0.1239(3) -0.3898(2) 0.26367(17) 0.0636(6) Uani 1 1 d .
C031 C 0.2868(3) -0.4524(3) 0.2715(2) 0.0862(10) Uani 1 1 d .
H03B H 0.3543 -0.4304 0.2111 0.129 Uiso 1 1 calc R
H03C H 0.3058 -0.5405 0.2879 0.129 Uiso 1 1 calc R
H03D H 0.3087 -0.4280 0.3208 0.129 Uiso 1 1 calc R
C04 C 0.0657(3) -0.3129(2) 0.1881(2) 0.0637(8) Uani 1 1 d .
H04A H 0.1241 -0.2877 0.1277 0.076 Uiso 1 1 calc R
C1S C -0.9967 0.6300 -0.1983 0.186 Uani 0.50 1 d PD
H1SA H -0.9792 0.6956 -0.2511 0.280 Uiso 0.50 1 d PR
H1SB H -0.9061 0.5916 -0.1698 0.280 Uiso 0.50 1 d PR
H1SC H -1.0154 0.5704 -0.2203 0.280 Uiso 0.50 1 d PR
C2S C -1.1345 0.6851 -0.1310 0.377 Uani 0.50 1 d PD
H2SA H -1.2269 0.7232 -0.1577 0.452 Uiso 0.50 1 d PR
H2SB H -1.1180 0.7443 -0.1073 0.452 Uiso 0.50 1 d PR
C3S C -1.1448 0.5706 -0.0533 0.294 Uani 0.50 1 d PD
H3SA H -1.1261 0.5022 -0.0803 0.353 Uiso 0.50 1 d PR
H3SB H -1.2480 0.5873 -0.0141 0.353 Uiso 0.50 1 d PR
C4S C -1.0175 0.5384 0.0001 0.310 Uani 0.50 1 d PD
H4SA H -1.0288 0.6085 0.0229 0.372 Uiso 0.50 1 d PR
H4SB H -0.9132 0.5112 -0.0360 0.372 Uiso 0.50 1 d PR
C5S C -1.0615 0.4477 0.0911 0.319 Uani 0.50 1 d PD
H5SA H -1.1293 0.4154 0.0764 0.382 Uiso 0.50 1 d PR
H5SB H -1.1133 0.4784 0.1481 0.382 Uiso 0.50 1 d PR
C6S C -0.9196 0.3424 0.1043 0.273 Uani 0.50 1 d PD
H6SA H -0.8386 0.3525 0.0491 0.327 Uiso 0.50 1 d PR
H6SB H -0.9308 0.2630 0.1143 0.327 Uiso 0.50 1 d PR
C7S C -0.8698 0.3399 0.1881 0.208 Uani 0.50 1 d PD
H7SA H -0.7731 0.2777 0.1992 0.311 Uiso 0.50 1 d PR
H7SB H -0.8587 0.4195 0.1772 0.311 Uiso 0.50 1 d PR
H7SC H -0.9515 0.3295 0.2428 0.311 Uiso 0.50 1 d PR

loop_
_atom_site_aniso_label
_atom_site_aniso_U_11
_atom_site_aniso_U_22
_atom_site_aniso_U_33
_atom_site_aniso_U_23
_atom_site_aniso_U_13
_atom_site_aniso_U_12
Cu1 0.0629(3) 0.0632(3) 0.0457(3) -0.0102(2) -0.0025(2) -0.0019(3)
O1 0.0645(13) 0.0731(14) 0.0544(12) -0.0129(11) -0.0006(10) 0.0013(10)
C1 0.092(4) 0.105(5) 0.099(5) -0.031(4) -0.006(4) 0.013(3)
F1 0.114(13) 0.26(3) 0.32(3) -0.19(3) -0.096(18) 0.075(14)
F2 0.126(11) 0.173(16) 0.106(6) -0.053(9) 0.017(7) 0.057(9)
F3 0.163(14) 0.084(6) 0.24(2) 0.002(9) -0.009(11) 0.028(7)
F1A 0.054(5) 0.211(11) 0.203(14) -0.034(11) -0.002(7) -0.006(5)
F2A 0.192(16) 0.143(11) 0.19(3) -0.124(15) -0.042(11) 0.064(9)
F3A 0.129(13) 0.119(13) 0.106(7) -0.021(7) -0.014(7) 0.058(9)
C2 0.060(2) 0.063(2) 0.069(2) -0.0160(18) 0.0059(18) -0.0082(16)
C3 0.085(2) 0.081(2) 0.060(2) -0.0313(18) 0.0000(18) -0.0134(19)
C4 0.079(2) 0.060(2) 0.057(2) -0.0128(16) -0.0046(17) -0.0243(18)
C5 0.124(4) 0.091(4) 0.068(3) -0.028(3) -0.028(3) -0.025(4)
F4 0.187(12) 0.136(6) 0.120(11) -0.076(6) -0.058(9) -0.036(6)
F5 0.377(14) 0.148(8) 0.089(5) 0.031(5) -0.115(8) -0.145(11)
F6 0.077(6) 0.52(4) 0.157(11) -0.18(2) -0.039(6) -0.002(14)
F4A 0.176(10) 0.228(18) 0.047(4) -0.039(7) -0.023(5) 0.042(10)
F5A 0.148(9) 0.068(4) 0.102(6) -0.021(3) -0.076(7) 0.002(5)
F6A 0.228(18) 0.165(7) 0.166(11) -0.011(7) -0.105(12) -0.090(9)
O2 0.0698(13) 0.0630(13) 0.0483(11) -0.0116(10) -0.0055(10) -0.0083(10)
Cu2 0.0627(3) 0.0387(3) 0.0559(3) -0.0090(2) -0.0126(2) -0.0053(2)
O3 0.0684(13) 0.0440(12) 0.0621(12) -0.0122(10) -0.0115(9) -0.0034(10)
C6 0.102(4) 0.065(3) 0.083(3) -0.033(3) -0.014(3) -0.001(3)
F7 0.168(8) 0.096(11) 0.223(16) -0.097(11) -0.141(11) 0.082(7)
F8 0.136(9) 0.040(4) 0.165(12) -0.028(4) -0.026(7) -0.004(5)
F9 0.172(18) 0.125(8) 0.109(7) -0.020(5) 0.054(9) 0.033(10)
F7A 0.172(8) 0.096(11) 0.114(7) -0.034(6) -0.051(6) 0.069(6)
F8A 0.154(11) 0.104(13) 0.204(18) -0.111(14) -0.078(11) 0.049(9)
F9A 0.086(5) 0.099(8) 0.19(2) -0.042(12) 0.030(11) -0.004(5)
C7 0.082(2) 0.044(2) 0.0411(16) -0.0071(14) -0.0077(15) -0.0056(18)
C8 0.087(3) 0.051(2) 0.073(2) -0.0249(15) -0.0079(18) -0.0177(19)
C9 0.082(2) 0.057(2) 0.0504(17) -0.0077(15) -0.0091(16) -0.0252(19)
C10 0.093(4) 0.083(4) 0.103(4) -0.032(3) -0.011(3) -0.030(3)
F10 0.096(5) 0.101(4) 0.164(11) -0.015(5) -0.057(6) -0.018(4)
F11 0.169(10) 0.209(17) 0.104(6) -0.031(6) 0.033(5) -0.143(11)
F12 0.109(4) 0.109(9) 0.189(10) -0.081(8) -0.037(7) -0.024(6)
F10A 0.086(6) 0.149(10) 0.264(19) -0.106(12) 0.044(7) -0.061(5)
F11A 0.150(6) 0.097(6) 0.276(14) -0.037(9) -0.044(10) -0.074(5)
F12A 0.184(16) 0.37(3) 0.151(10) 0.007(17) -0.086(11) -0.154(17)
O4 0.0703(13) 0.0473(12) 0.0658(12) -0.0115(10) -0.0078(9) -0.0138(10)
O01 0.0909(15) 0.0914(15) 0.0538(13) 0.0043(11) -0.0135(11) -0.0369(12)
N1 0.0731(18) 0.0760(18) 0.0519(15) 0.0020(13) -0.0153(14) -0.0290(15)
C01 0.069(2) 0.090(3) 0.071(2) 0.0019(19) -0.0208(18) -0.029(2)
C011 0.099(3) 0.135(3) 0.152(4) -0.008(3) -0.037(2) -0.064(3)
C012 0.085(3) 0.184(4) 0.102(3) 0.028(3) -0.045(2) -0.023(3)
C013 0.083(2) 0.123(3) 0.095(3) -0.034(2) -0.016(2) -0.005(2)
C02 0.058(2) 0.0570(18) 0.0522(18) -0.0041(15) -0.0094(15) -0.0181(15)
C03 0.0555(19) 0.073(2) 0.065(2) -0.0037(16) -0.0071(16) -0.0160(17)
N2 0.0587(16) 0.0650(17) 0.0642(16) -0.0007(13) -0.0063(14) -0.0135(14)
N3 0.0554(16) 0.0527(15) 0.0705(17) -0.0115(13) -0.0032(14) -0.0121(12)
C031 0.058(2) 0.077(2) 0.102(2) -0.0139(18) -0.0065(18) -0.0075(17)
C04 0.070(2) 0.0550(19) 0.0547(18) -0.0055(15) -0.0028(16) -0.0187(16)
C1S 0.272 0.189 0.115 -0.021 -0.008 -0.124
C2S 0.253 0.745 0.342 -0.297 -0.011 -0.285
C3S 0.230 0.244 0.390 -0.086 0.042 -0.120
C4S 0.134 0.414 0.328 -0.197 -0.029 0.055
C5S 0.157 0.508 0.287 -0.239 0.016 -0.024
C6S 0.205 0.309 0.359 -0.049 -0.044 -0.169
C7S 0.137 0.331 0.220 -0.133 0.005 -0.120

loop_
_atom_type_symbol
_atom_type_description
_atom_type_scat_dispersion_real
_atom_type_scat_dispersion_imag
_atom_type_scat_source
C C 0.0033 0.0016 'International Tables Vol C Tables 4.2.6.8 and 6.1.1.4'
H H 0.0000 0.0000 'International Tables Vol C Tables 4.2.6.8 and 6.1.1.4'
N N 0.0061 0.0033 'International Tables Vol C Tables 4.2.6.8 and 6.1.1.4'
O O 0.0106 0.0060 'International Tables Vol C Tables 4.2.6.8 and 6.1.1.4'
F F 0.0171 0.0103 'International Tables Vol C Tables 4.2.6.8 and 6.1.1.4'
Cu Cu 0.3201 1.2651 'International Tables Vol C Tables 4.2.6.8 and 6.1.1.4'

loop_
_geom_angle_atom_site_label_1
_geom_angle_atom_site_label_2
_geom_angle_atom_site_label_3
_geom_angle
_geom_angle_site_symmetry_1
_geom_angle_site_symmetry_3
O2 Cu1 O2 180.0 . 2
O2 Cu1 O1 87.36(8) . 2
O2 Cu1 O1 92.64(8) 2 2
O2 Cu1 O1 92.64(8) . .
O2 Cu1 O1 87.36(8) 2 .
O1 Cu1 O1 180.0 2 .
O2 Cu1 O01 89.47(7) . .
O2 Cu1 O01 90.53(7) 2 .
O1 Cu1 O01 85.70(7) 2 .
O1 Cu1 O01 94.30(7) . .
O2 Cu1 O01 90.53(7) . 2
O2 Cu1 O01 89.47(7) 2 2
O1 Cu1 O01 94.30(7) 2 2
O1 Cu1 O01 85.70(7) . 2
O01 Cu1 O01 180.0 . 2
C2 O1 Cu1 124.46(19) . .
F2 C1 F3A 127.4(13) . .
F2 C1 F1A 77.6(13) . .
F3A C1 F1A 105.4(17) . .
F2 C1 F2A 34.5(15) . .
F3A C1 F2A 106.4(16) . .
F1A C1 F2A 110.3(12) . .
F2 C1 F1 110.2(16) . .
F3A C1 F1 70.2(13) . .
F1A C1 F1 38.1(13) . .
F2A C1 F1 134.2(12) . .
F2 C1 F3 111.3(15) . .
F3A C1 F3 32.9(18) . .
F1A C1 F3 134.6(13) . .
F2A C1 F3 80.4(14) . .
F1 C1 F3 102.7(17) . .
F2 C1 C2 115.0(11) . .
F3A C1 C2 113.2(8) . .
F1A C1 C2 109.0(10) . .
F2A C1 C2 112.4(12) . .
F1 C1 C2 110.3(10) . .
F3 C1 C2 106.5(10) . .
F1A F1 C1 69(2) . .
F1A F1 F3A 118(4) . .
C1 F1 F3A 53.0(12) . .
F2A F2 C1 78(3) . .
F2A F2 F1A 128(4) . .
C1 F2 F1A 52.6(11) . .
F3A F3 C1 66(3) . .
F3A F3 F2A 106(4) . .
C1 F3 F2A 48.9(12) . .
F1 F1A C1 73(2) . .
F1 F1A F2 115(4) . .
C1 F1A F2 49.7(10) . .
F2 F2A C1 67(3) . .
F2 F2A F3 114(4) . .
C1 F2A F3 50.7(11) . .
F3 F3A C1 81(3) . .
F3 F3A F1 137(4) . .
C1 F3A F1 56.9(11) . .
O1 C2 C3 128.0(3) . .
O1 C2 C1 113.7(4) . .
C3 C2 C1 118.3(4) . .
C2 C3 C4 122.0(3) . .
C2 C3 H3A 119.0 . .
C4 C3 H3A 119.0 . .
O2 C4 C3 127.8(3) . .
O2 C4 C5 113.5(3) . .
C3 C4 C5 118.7(3) . .
F6 C5 F5A 60.7(12) . .
F6 C5 F4A 128.0(10) . .
F5A C5 F4A 114.5(10) . .
F6 C5 F4 111.9(11) . .
F5A C5 F4 128.5(9) . .
F4A C5 F4 25.8(13) . .
F6 C5 F6A 42.1(12) . .
F5A C5 F6A 100.7(9) . .
F4A C5 F6A 101.2(10) . .
F4 C5 F6A 77.2(9) . .
F6 C5 F5 112.1(13) . .
F5A C5 F5 52.2(6) . .
F4A C5 F5 76.6(9) . .
F4 C5 F5 101.6(10) . .
F6A C5 F5 145.0(9) . .
F6 C5 C4 112.7(8) . .
F5A C5 C4 114.9(5) . .
F4A C5 C4 114.5(8) . .
F4 C5 C4 114.2(9) . .
F6A C5 C4 108.8(6) . .
F5 C5 C4 103.5(5) . .
F4A F4 C5 77(2) . .
F4A F4 F6A 127(3) . .
C5 F4 F6A 54.7(8) . .
F5A F5 C5 57.6(6) . .
F5A F5 F4A 95.6(10) . .
C5 F5 F4A 48.2(7) . .
F6A F6 C5 78.1(13) . .
F6A F6 F5A 134(2) . .
C5 F6 F5A 60.6(10) . .
F4 F4A C5 77(3) . .
F4 F4A F5 131(3) . .
C5 F4A F5 55.1(6) . .
F5 F5A C5 70.2(8) . .
F5 F5A F6 127.8(12) . .
C5 F5A F6 58.7(7) . .
F6 F6A C5 59.8(13) . .
F6 F6A F4 101(2) . .
C5 F6A F4 48.1(7) . .
C4 O2 Cu1 124.88(19) . .
O3 Cu2 O3 179.999(2) 2_546 .
O3 Cu2 O4 91.92(8) 2_546 2_546
O3 Cu2 O4 88.08(8) . 2_546
O3 Cu2 O4 88.08(8) 2_546 .
O3 Cu2 O4 91.92(8) . .
O4 Cu2 O4 179.998(2) 2_546 .
O3 Cu2 N2 92.64(7) 2_546 2_546
O3 Cu2 N2 87.36(7) . 2_546
O4 Cu2 N2 86.70(8) 2_546 2_546
O4 Cu2 N2 93.30(8) . 2_546
O3 Cu2 N2 87.36(7) 2_546 .
O3 Cu2 N2 92.64(7) . .
O4 Cu2 N2 93.30(8) 2_546 .
O4 Cu2 N2 86.70(8) . .
N2 Cu2 N2 179.998(1) 2_546 .
C7 O3 Cu2 124.28(19) . .
F9A C6 F7 87.3(18) . .
F9A C6 F8A 106.6(16) . .
F7 C6 F8A 126.3(14) . .
F9A C6 F7A 103.4(15) . .
F7 C6 F7A 21.9(19) . .
F8A C6 F7A 106.6(14) . .
F9A C6 F8 118.5(14) . .
F7 C6 F8 107.9(15) . .
F8A C6 F8 20.5(18) . .
F7A C6 F8 87.1(15) . .
F9A C6 F9 25(2) . .
F7 C6 F9 112.1(16) . .
F8A C6 F9 89.4(16) . .
F7A C6 F9 126.5(16) . .
F8 C6 F9 106.4(16) . .
F9A C6 C7 114.6(11) . .
F7 C6 C7 108.5(10) . .
F8A C6 C7 111.3(13) . .
F7A C6 C7 113.5(7) . .
F8 C6 C7 115.5(10) . .
F9 C6 C7 106.5(13) . .
C6 F7 F9A 46.1(11) . .
F9A F9 C6 68(4) . .
F9 F9A C6 87(4) . .
F9 F9A F7 133(5) . .
C6 F9A F7 46.5(11) . .
O3 C7 C8 128.7(3) . .
O3 C7 C6 112.1(4) . .
C8 C7 C6 119.2(4) . .
C7 C8 C9 122.8(3) . .
C7 C8 H8A 118.6 . .
C9 C8 H8A 118.6 . .
O4 C9 C8 127.9(3) . .
O4 C9 C10 113.8(3) . .
C8 C9 C10 118.3(3) . .
F12A C10 F10A 111.8(13) . .
F12A C10 F12 73.9(10) . .
F10A C10 F12 128.5(10) . .
F12A C10 F11 126.7(12) . .
F10A C10 F11 24.3(13) . .
F12 C10 F11 110.3(10) . .
F12A C10 F11A 110.7(11) . .
F10A C10 F11A 103.4(10) . .
F12 C10 F11A 38.3(6) . .
F11 C10 F11A 79.8(10) . .
F12A C10 F10 30.8(13) . .
F10A C10 F10 83.7(11) . .
F12 C10 F10 101.2(10) . .
F11 C10 F10 103.7(10) . .
F11A C10 F10 132.2(9) . .
F12A C10 C9 111.2(9) . .
F10A C10 C9 109.3(9) . .
F12 C10 C9 115.7(6) . .
F11 C10 C9 113.2(8) . .
F11A C10 C9 110.3(7) . .
F10 C10 C9 111.5(7) . .
F12A F10 C10 62(2) . .
F12A F10 F10A 104(3) . .
C10 F10 F10A 45.2(7) . .
F10A F11 C10 69(3) . .
F10A F11 F11A 119(3) . .
C10 F11 F11A 50.8(6) . .
F11A F12 C10 74.3(15) . .
F11A F12 F12A 122(2) . .
C10 F12 F12A 50.3(8) . .
F11 F10A C10 86(3) . .
F11 F10A F10 127(4) . .
C10 F10A F10 51.1(8) . .
F12 F11A C10 67.3(15) . .
F12 F11A F11 107.9(18) . .
C10 F11A F11 49.4(7) . .
F10 F12A C10 87(3) . .
F10 F12A F12 134(3) . .
C10 F12A F12 55.7(9) . .
C9 O4 Cu2 124.34(19) . .
N1 O01 Cu1 133.96(16) . .
O01 N1 C02 116.9(2) . .
O01 N1 C01 119.2(2) . .
C02 N1 C01 123.7(2) . .
N1 C01 C011 109.2(3) . .
N1 C01 C012 107.6(2) . .
C011 C01 C012 110.2(3) . .
N1 C01 C013 108.3(3) . .
C011 C01 C013 110.9(3) . .
C012 C01 C013 110.6(3) . .
C01 C011 H01A 109.5 . .
C01 C011 H01B 109.5 . .
H01A C011 H01B 109.5 . .
C01 C011 H01C 109.5 . .
H01A C011 H01C 109.5 . .
H01B C011 H01C 109.5 . .
C01 C012 H01D 109.5 . .
C01 C012 H01E 109.5 . .
H01D C012 H01E 109.5 . .
C01 C012 H01F 109.5 . .
H01D C012 H01F 109.5 . .
H01E C012 H01F 109.5 . .
C01 C013 H01G 109.5 . .
C01 C013 H01H 109.5 . .
H01G C013 H01H 109.5 . .
C01 C013 H01I 109.5 . .
H01G C013 H01I 109.5 . .
H01H C013 H01I 109.5 . .
C04 C02 N1 124.1(3) . .
C04 C02 C03 104.7(2) . .
N1 C02 C03 131.2(3) . .
N2 C03 C02 111.1(3) . .
N2 C03 H03A 124.5 . .
C02 C03 H03A 124.5 . .
C03 N2 N3 105.6(2) . .
C03 N2 Cu2 119.74(19) . .
N3 N2 Cu2 134.17(18) . .
C04 N3 N2 111.0(2) . .
C04 N3 C031 128.8(2) . .
N2 N3 C031 120.2(2) . .
N3 C031 H03B 109.5 . .
N3 C031 H03C 109.5 . .
H03B C031 H03C 109.5 . .
N3 C031 H03D 109.5 . .
H03B C031 H03D 109.5 . .
H03C C031 H03D 109.5 . .
N3 C04 C02 107.7(2) . .
N3 C04 H04A 126.2 . .
C02 C04 H04A 126.2 . .
C7S C1S C2S 41.8 2_365 .
C7S C1S C6S 66.2 2_365 2_365
C2S C1S C6S 26.2 . 2_365
C7S C1S C5S 110.7 2_365 2_365
C2S C1S C5S 79.2 . 2_365
C6S C1S C5S 54.0 2_365 2_365
C7S C1S H1SA 97.3 2_365 .
C2S C1S H1SA 106.6 . .
C6S C1S H1SA 119.4 2_365 .
C5S C1S H1SA 139.6 2_365 .
C7S C1S H1SB 148.0 2_365 .
C2S C1S H1SB 111.3 . .
C6S C1S H1SB 85.2 2_365 .
C5S C1S H1SB 37.4 2_365 .
H1SA C1S H1SB 109.5 . .
C7S C1S H1SC 76.1 2_365 .
C2S C1S H1SC 110.5 . .
C6S C1S H1SC 120.3 2_365 .
C5S C1S H1SC 105.2 2_365 .
H1SA C1S H1SC 109.5 . .
H1SB C1S H1SC 109.5 . .
C6S C2S C7S 123.6 2_365 2_365
C6S C2S C1S 77.6 2_365 .
C7S C2S C1S 51.4 2_365 .
C6S C2S C3S 60.1 2_365 .
C7S C2S C3S 102.2 2_365 .
C1S C2S C3S 99.7 . .
C6S C2S H2SA 168.6 2_365 .
C7S C2S H2SA 64.4 2_365 .
C1S C2S H2SA 112.8 . .
C3S C2S H2SA 111.8 . .
C6S C2S H2SB 69.6 2_365 .
C7S C2S H2SB 145.1 2_365 .
C1S C2S H2SB 111.9 . .
C3S C2S H2SB 111.5 . .
H2SA C2S H2SB 109.0 . .
C6S C3S C4S 81.4 2_365 .
C6S C3S C2S 25.8 2_365 .
C4S C3S C2S 107.1 . .
C6S C3S C5S 53.6 2_365 2_365
C4S C3S C5S 47.1 . 2_365
C2S C3S C5S 75.3 . 2_365
C6S C3S C4S 99.7 2_365 2_365
C4S C3S C4S 28.1 . 2_365
C2S C3S C4S 124.4 . 2_365
C5S C3S C4S 50.1 2_365 2_365
C6S C3S C7S 47.3 2_365 2_365
C4S C3S C7S 122.6 . 2_365
C2S C3S C7S 28.9 . 2_365
C5S C3S C7S 78.2 2_365 2_365
C4S C3S C7S 125.6 2_365 2_365
C6S C3S H3SA 118.4 2_365 .
C4S C3S H3SA 107.8 . .
C2S C3S H3SA 111.1 . .
C5S C3S H3SA 88.2 2_365 .
C4S C3S H3SA 80.4 2_365 .
C7S C3S H3SA 82.6 2_365 .
C6S C3S H3SB 123.3 2_365 .
C4S C3S H3SB 113.6 . .
C2S C3S H3SB 108.8 . .
C5S C3S H3SB 159.0 2_365 .
C4S C3S H3SB 118.7 2_365 .
C7S C3S H3SB 115.7 2_365 .
H3SA C3S H3SB 108.5 . .
C4S C4S C5S 84.5 2_365 2_365
C4S C4S C3S 96.4 2_365 .
C5S C4S C3S 78.2 2_365 .
C4S C4S C5S 61.5 2_365 .
C5S C4S C5S 146.0 2_365 .
C3S C4S C5S 104.0 . .
C4S C4S C3S 55.5 2_365 2_365
C5S C4S C3S 97.1 2_365 2_365
C3S C4S C3S 151.9 . 2_365
C5S C4S C3S 64.7 . 2_365
C4S C4S C6S 122.3 2_365 2_365
C5S C4S C6S 52.0 2_365 2_365
C3S C4S C6S 45.2 . 2_365
C5S C4S C6S 147.5 . 2_365
C3S C4S C6S 146.9 2_365 2_365
C4S C4S H4SA 153.4 2_365 .
C5S C4S H4SA 107.8 2_365 .
C3S C4S H4SA 109.0 . .
C5S C4S H4SA 103.5 . .
C3S C4S H4SA 98.8 2_365 .
C6S C4S H4SA 82.6 2_365 .
C4S C4S H4SB 64.9 2_365 .
C5S C4S H4SB 40.4 2_365 .
C3S C4S H4SB 114.7 . .
C5S C4S H4SB 115.7 . .
C3S C4S H4SB 56.8 2_365 .
C6S C4S H4SB 91.2 2_365 .
H4SA C4S H4SB 109.1 . .
C4S C5S C6S 81.8 2_365 .
C4S C5S C4S 34.0 2_365 .
C6S C5S C4S 107.5 . .
C4S C5S C1S 132.8 2_365 2_365
C6S C5S C1S 54.0 . 2_365
C4S C5S C1S 140.0 . 2_365
C4S C5S C3S 54.6 2_365 2_365
C6S C5S C3S 46.5 . 2_365
C4S C5S C3S 65.3 . 2_365
C1S C5S C3S 80.7 2_365 2_365
C4S C5S H5SA 91.2 2_365 .
C6S C5S H5SA 104.7 . .
C4S C5S H5SA 105.3 . .
C1S C5S H5SA 113.5 2_365 .
C3S C5S H5SA 133.5 2_365 .
C4S C5S H5SB 151.0 2_365 .
C6S C5S H5SB 112.2 . .
C4S C5S H5SB 117.8 . .
C1S C5S H5SB 58.8 2_365 .
C3S C5S H5SB 116.1 2_365 .
H5SA C5S H5SB 108.4 . .
C2S C6S C3S 94.1 2_365 2_365
C2S C6S C7S 34.0 2_365 .
C3S C6S C7S 90.5 2_365 .
C2S C6S C1S 76.2 2_365 2_365
C3S C6S C1S 109.4 2_365 2_365
C7S C6S C1S 46.1 . 2_365
C2S C6S C5S 143.3 2_365 .
C3S C6S C5S 79.9 2_365 .
C7S C6S C5S 109.4 . .
C1S C6S C5S 72.0 2_365 .
C2S C6S C4S 147.1 2_365 2_365
C3S C6S C4S 53.4 2_365 2_365
C7S C6S C4S 135.3 . 2_365
C1S C6S C4S 116.1 2_365 2_365
C5S C6S C4S 46.2 . 2_365
C2S C6S H6SA 89.4 2_365 .
C3S C6S H6SA 42.5 2_365 .
C7S C6S H6SA 109.2 . .
C1S C6S H6SA 148.1 2_365 .
C5S C6S H6SA 108.3 . .
C4S C6S H6SA 63.9 2_365 .
C2S C6S H6SB 86.9 2_365 .
C3S C6S H6SB 150.9 2_365 .
C7S C6S H6SB 105.6 . .
C1S C6S H6SB 99.1 2_365 .
C5S C6S H6SB 115.6 . .
C4S C6S H6SB 118.6 2_365 .
H6SA C6S H6SB 108.5 . .
C2S C7S C1S 86.8 2_365 2_365
C2S C7S C6S 22.4 2_365 .
C1S C7S C6S 67.7 2_365 .
C2S C7S C3S 49.0 2_365 2_365
C1S C7S C3S 90.0 2_365 2_365
C6S C7S C3S 42.1 . 2_365
C2S C7S H7SA 92.5 2_365 .
C1S C7S H7SA 149.9 2_365 .
C6S C7S H7SA 114.9 . .
C3S C7S H7SA 112.0 2_365 .
C2S C7S H7SB 115.2 2_365 .
C1S C7S H7SB 97.9 2_365 .
C6S C7S H7SB 104.9 . .
C3S C7S H7SB 66.4 2_365 .
H7SA C7S H7SB 109.5 . .
C2S C7S H7SC 119.0 2_365 .
C1S C7S H7SC 47.2 2_365 .
C6S C7S H7SC 108.5 . .
C3S C7S H7SC 137.0 2_365 .
H7SA C7S H7SC 109.5 . .
H7SB C7S H7SC 109.5 . .

loop_
_geom_bond_atom_site_label_1
_geom_bond_atom_site_label_2
_geom_bond_distance
_geom_bond_site_symmetry_2
Cu1 O2 1.9364(17) .
Cu1 O2 1.9365(17) 2
Cu1 O1 1.9372(17) 2
Cu1 O1 1.9372(17) .
Cu1 O01 2.399(2) .
Cu1 O01 2.399(2) 2
O1 C2 1.252(3) .
C1 F2 1.238(19) .
C1 F3A 1.25(2) .
C1 F1A 1.29(2) .
C1 F2A 1.31(2) .
C1 F1 1.31(2) .
C1 F3 1.35(3) .
C1 C2 1.539(5) .
F1 F1A 0.85(3) .
F1 F3A 1.48(3) .
F2 F2A 0.76(4) .
F2 F1A 1.58(3) .
F3 F3A 0.74(4) .
F3 F2A 1.72(3) .
C2 C3 1.379(4) .
C3 C4 1.382(4) .
C3 H3A 0.9400 .
C4 O2 1.242(3) .
C4 C5 1.546(4) .
C5 F6 1.211(11) .
C5 F5A 1.235(8) .
C5 F4A 1.251(14) .
C5 F4 1.252(14) .
C5 F6A 1.371(15) .
C5 F5 1.376(9) .
F4 F4A 0.56(3) .
F4 F6A 1.64(2) .
F5 F5A 1.156(12) .
F5 F4A 1.632(16) .
F6 F6A 0.94(3) .
F6 F5A 1.24(2) .
Cu2 O3 1.9636(17) 2_546
Cu2 O3 1.9636(17) .
Cu2 O4 1.9937(19) 2_546
Cu2 O4 1.9937(19) .
Cu2 N2 2.326(2) 2_546
Cu2 N2 2.326(2) .
O3 C7 1.255(3) .
C6 F9A 1.239(18) .
C6 F7 1.247(17) .
C6 F8A 1.26(2) .
C6 F7A 1.315(18) .
C6 F8 1.328(18) .
C6 F9 1.33(2) .
C6 C7 1.537(4) .
F7 F9A 1.72(3) .
F9 F9A 0.56(5) .
C7 C8 1.370(4) .
C8 C9 1.389(4) .
C8 H8A 0.9400 .
C9 O4 1.241(3) .
C9 C10 1.530(5) .
C10 F12A 1.202(16) .
C10 F10A 1.240(14) .
C10 F12 1.291(13) .
C10 F11 1.321(14) .
C10 F11A 1.347(13) .
C10 F10 1.359(16) .
F10 F12A 0.70(3) .
F10 F10A 1.74(3) .
F11 F10A 0.54(3) .
F11 F11A 1.71(2) .
F12 F11A 0.868(14) .
F12 F12A 1.50(2) .
O01 N1 1.297(2) .
N1 C02 1.396(3) .
N1 C01 1.499(3) .
C01 C011 1.506(4) .
C01 C012 1.507(4) .
C01 C013 1.532(4) .
C011 H01A 0.9700 .
C011 H01B 0.9700 .
C011 H01C 0.9700 .
C012 H01D 0.9700 .
C012 H01E 0.9700 .
C012 H01F 0.9700 .
C013 H01G 0.9700 .
C013 H01H 0.9700 .
C013 H01I 0.9700 .
C02 C04 1.362(3) .
C02 C03 1.397(3) .
C03 N2 1.317(3) .
C03 H03A 0.9400 .
N2 N3 1.351(3) .
N3 C04 1.340(3) .
N3 C031 1.455(3) .
C031 H03B 0.9700 .
C031 H03C 0.9700 .
C031 H03D 0.9700 .
C04 H04A 0.9400 .
C1S C7S 1.1460 2_365
C1S C2S 1.4636 .
C1S C6S 1.4715 2_365
C1S C5S 1.7298 2_365
C1S H1SA 0.9601 .
C1S H1SB 0.9600 .
C1S H1SC 0.9599 .
C2S C6S 0.6654 2_365
C2S C7S 0.9773 2_365
C2S C3S 1.5266 .
C2S H2SA 0.9600 .
C2S H2SB 0.9599 .
C3S C6S 1.3274 2_365
C3S C4S 1.5004 .
C3S C5S 1.8012 2_365
C3S C4S 1.8096 2_365
C3S C7S 1.9786 2_365
C3S H3SA 0.9600 .
C3S H3SB 0.9601 .
C4S C4S 0.8581 2_365
C4S C5S 1.3483 2_365
C4S C5S 1.5275 .
C4S C3S 1.8097 2_365
C4S C6S 1.8488 2_365
C4S H4SA 0.9599 .
C4S H4SB 0.9600 .
C5S C4S 1.3484 2_365
C5S C6S 1.4723 .
C5S C1S 1.7297 2_365
C5S C3S 1.8013 2_365
C5S H5SA 0.9599 .
C5S H5SB 0.9600 .
C6S C2S 0.6654 2_365
C6S C3S 1.3274 2_365
C6S C7S 1.4549 .
C6S C1S 1.4715 2_365
C6S C4S 1.8488 2_365
C6S H6SA 0.9600 .
C6S H6SB 0.9600 .
C7S C2S 0.9773 2_365
C7S C1S 1.1459 2_365
C7S C3S 1.9786 2_365
C7S H7SA 0.9600 .
C7S H7SB 0.9599 .
C7S H7SC 0.9599 .
